data_2219412
loop_
_publ_author_name
'Yang, De-Suo'

_publ_section_title
;
 4-Chloro-<i>N</i>'-(5-chloro-2-hydroxybenzylidene)benzohydrazide
;
_journal_coeditor_code OM2256
_journal_issue 9
_journal_name_full 'Acta Crystallographica Section E'
_journal_page_first o1758
_journal_paper_doi 10.1107/S1600536808025816
_journal_volume 64
_journal_year 2008
_chemical_formula_iupac 'C14 H10 Cl2 N2 O2'
_chemical_formula_moiety 'C14 H10 Cl2 N2 O2'
_chemical_formula_sum 'C14 H10 Cl2 N2 O2'
_chemical_formula_weight 309.14
_chemical_name_systematic
;
4-Chloro-<i>N</i>'-(5-chloro-2-hydroxybenzylidene)benzohydrazide
;
_space_group_IT_number 14
_symmetry_cell_setting monoclinic
_symmetry_space_group_name_Hall '-P 2yn'
_symmetry_space_group_name_H-M 'P 1 21/n 1'
_atom_sites_solution_hydrogens geom
_atom_sites_solution_primary direct
_atom_sites_solution_secondary difmap
_audit_creation_method SHELXL97
_cell_angle_alpha 90.00
_cell_angle_beta 92.182(6)
_cell_angle_gamma 90.00
_cell_formula_units_Z 4
_cell_length_a 5.921(2)
_cell_length_b 31.245(3)
_cell_length_c 7.428(3)
_cell_measurement_reflns_used 2553
_cell_measurement_temperature 298(2)
_cell_measurement_theta_max 24.3
_cell_measurement_theta_min 2.5
_cell_volume 1373.2(7)
_computing_cell_refinement 'SAINT (Bruker, 2007)'
_computing_data_collection 'SMART (Bruker, 2007)'
_computing_data_reduction 'SAINT (Bruker, 2007)'
_computing_molecular_graphics 'SHELXTL (Sheldrick, 2008)'
_computing_publication_material 'SHELXL97 (Sheldrick, 2008)'
_computing_structure_refinement 'SHELXL97 (Sheldrick, 2008)'
_computing_structure_solution 'SHELXS97 (Sheldrick, 2008)'
_diffrn_ambient_temperature 298(2)
_diffrn_measured_fraction_theta_full 0.996
_diffrn_measured_fraction_theta_max 0.996
_diffrn_measurement_device_type 'Bruker SMART CCD'
_diffrn_measurement_method \w
_diffrn_radiation_monochromator graphite
_diffrn_radiation_source 'fine-focus sealed tube'
_diffrn_radiation_type MoK\a
_diffrn_radiation_wavelength 0.71073
_diffrn_reflns_av_R_equivalents 0.0220
_diffrn_reflns_av_sigmaI/netI 0.0206
_diffrn_reflns_limit_h_max 6
_diffrn_reflns_limit_h_min -6
_diffrn_reflns_limit_k_max 35
_diffrn_reflns_limit_k_min -36
_diffrn_reflns_limit_l_max 6
_diffrn_reflns_limit_l_min -8
_diffrn_reflns_number 6465
_diffrn_reflns_theta_full 24.36
_diffrn_reflns_theta_max 24.36
_diffrn_reflns_theta_min 2.61
_exptl_absorpt_coefficient_mu 0.474
_exptl_absorpt_correction_T_max 0.9238
_exptl_absorpt_correction_T_min 0.9111
_exptl_absorpt_correction_type multi-scan
_exptl_absorpt_process_details '(SADABS; Sheldrick, 1996)'
_exptl_crystal_colour colourless
_exptl_crystal_density_diffrn 1.495
_exptl_crystal_density_method 'not measured'
_exptl_crystal_description block
_exptl_crystal_F_000 632
_exptl_crystal_size_max 0.20
_exptl_crystal_size_mid 0.18
_exptl_crystal_size_min 0.17
_refine_diff_density_max 0.245
_refine_diff_density_min -0.249
_refine_ls_extinction_method none
_refine_ls_goodness_of_fit_ref 1.034
_refine_ls_hydrogen_treatment mixed
_refine_ls_matrix_type full
_refine_ls_number_parameters 185
_refine_ls_number_reflns 2239
_refine_ls_number_restraints 1
_refine_ls_restrained_S_all 1.034
_refine_ls_R_factor_all 0.0487
_refine_ls_R_factor_gt 0.0375
_refine_ls_shift/su_max 0.000
_refine_ls_shift/su_mean 0.000
_refine_ls_structure_factor_coef Fsqd
_refine_ls_weighting_details 'calc w = 1/[\s^2^(Fo^2^)+(0.0381P)^2^+0.5294P] where P=(Fo^2^+2Fc^2^)/3'
_refine_ls_weighting_scheme calc
_refine_ls_wR_factor_gt 0.0901
_refine_ls_wR_factor_ref 0.0966
_reflns_number_gt 1790
_reflns_number_total 2239
_reflns_threshold_expression I>2\s(I)
_cod_data_source_file om2256.cif
_cod_data_source_block I
_cod_original_sg_symbol_H-M 'P 21/n'
_cod_database_code 2219412
_cod_database_fobs_code 2219412

loop_
_symmetry_equiv_pos_as_xyz
'x, y, z'
'-x+1/2, y+1/2, -z+1/2'
'-x, -y, -z'
'x-1/2, -y-1/2, z-1/2'

loop_
_atom_site_type_symbol
_atom_site_label
_atom_site_fract_x
_atom_site_fract_y
_atom_site_fract_z
_atom_site_U_iso_or_equiv
_atom_site_adp_type
_atom_site_calc_flag
_atom_site_refinement_flags
_atom_site_occupancy
Cl Cl1 0.76783(16) 0.49243(2) 0.80632(14) 0.1068(3) Uani d . 1
Cl Cl2 1.33065(12) 0.06887(2) 0.76621(10) 0.0742(2) Uani d . 1
N N1 0.6688(3) 0.29434(6) 0.6801(2) 0.0488(4) Uani d . 1
N N2 0.8017(3) 0.25847(6) 0.7096(2) 0.0523(5) Uani d D 1
O O1 0.2928(3) 0.33583(5) 0.5861(2) 0.0657(5) Uani d . 1
H H1 0.3721 0.3146 0.6045 0.099 Uiso calc R 1
O O2 0.6020(3) 0.22073(5) 0.5012(2) 0.0640(5) Uani d . 1
C C1 0.6271(3) 0.36918(6) 0.7166(3) 0.0445(5) Uani d . 1
C C2 0.4080(4) 0.37128(7) 0.6396(3) 0.0504(5) Uani d . 1
C C3 0.3035(4) 0.41076(9) 0.6172(3) 0.0665(7) Uani d . 1
H H3 0.1576 0.4121 0.5666 0.080 Uiso calc R 1
C C4 0.4116(5) 0.44766(9) 0.6685(4) 0.0729(7) Uani d . 1
H H4 0.3401 0.4740 0.6522 0.087 Uiso calc R 1
C C5 0.6271(4) 0.44569(7) 0.7444(3) 0.0630(6) Uani d . 1
C C6 0.7329(4) 0.40713(7) 0.7690(3) 0.0528(5) Uani d . 1
H H6 0.8779 0.4063 0.8217 0.063 Uiso calc R 1
C C7 0.7485(4) 0.32942(7) 0.7410(3) 0.0468(5) Uani d . 1
H H7 0.8882 0.3295 0.8027 0.056 Uiso calc R 1
C C8 0.7583(3) 0.22285(6) 0.6132(3) 0.0449(5) Uani d . 1
C C9 0.9091(3) 0.18574(6) 0.6525(2) 0.0424(5) Uani d . 1
C C10 0.8262(4) 0.14516(7) 0.6112(3) 0.0481(5) Uani d . 1
H H10 0.6823 0.1423 0.5578 0.058 Uiso calc R 1
C C11 0.9534(4) 0.10922(7) 0.6479(3) 0.0521(5) Uani d . 1
H H11 0.8958 0.0821 0.6218 0.062 Uiso calc R 1
C C12 1.1670(4) 0.11401(7) 0.7236(3) 0.0489(5) Uani d . 1
C C13 1.2546(4) 0.15368(7) 0.7646(3) 0.0509(5) Uani d . 1
H H13 1.3993 0.1563 0.8166 0.061 Uiso calc R 1
C C14 1.1252(3) 0.18949(7) 0.7278(3) 0.0479(5) Uani d . 1
H H14 1.1840 0.2165 0.7538 0.058 Uiso calc R 1
H H2 0.913(3) 0.2592(8) 0.795(3) 0.080 Uiso d D 1

loop_
_atom_site_aniso_label
_atom_site_aniso_U_11
_atom_site_aniso_U_22
_atom_site_aniso_U_33
_atom_site_aniso_U_12
_atom_site_aniso_U_13
_atom_site_aniso_U_23
Cl1 0.1184(7) 0.0481(4) 0.1535(8) -0.0066(4) -0.0009(6) 0.0049(4)
Cl2 0.0782(5) 0.0561(4) 0.0877(5) 0.0189(3) -0.0070(4) -0.0040(3)
N1 0.0507(10) 0.0480(10) 0.0466(10) 0.0072(8) -0.0104(8) -0.0010(8)
N2 0.0576(12) 0.0464(10) 0.0512(11) 0.0081(9) -0.0192(9) -0.0064(8)
O1 0.0508(9) 0.0777(11) 0.0674(11) 0.0052(8) -0.0123(8) -0.0069(9)
O2 0.0722(11) 0.0528(9) 0.0641(10) -0.0025(8) -0.0340(9) -0.0001(7)
C1 0.0462(12) 0.0511(12) 0.0361(11) 0.0060(10) 0.0015(9) 0.0039(9)
C2 0.0474(13) 0.0632(14) 0.0404(12) 0.0063(11) 0.0003(10) 0.0007(10)
C3 0.0538(14) 0.0839(18) 0.0615(15) 0.0244(14) -0.0019(12) 0.0091(13)
C4 0.0797(19) 0.0607(16) 0.0786(18) 0.0257(14) 0.0077(15) 0.0111(13)
C5 0.0711(17) 0.0483(13) 0.0699(16) 0.0049(12) 0.0069(13) 0.0087(11)
C6 0.0535(13) 0.0513(13) 0.0536(13) 0.0026(11) 0.0015(10) 0.0051(10)
C7 0.0451(11) 0.0509(13) 0.0439(12) 0.0045(10) -0.0065(9) 0.0019(9)
C8 0.0491(12) 0.0444(11) 0.0406(11) -0.0043(10) -0.0066(10) 0.0022(9)
C9 0.0468(12) 0.0454(11) 0.0346(10) -0.0013(9) -0.0019(9) -0.0023(8)
C10 0.0471(12) 0.0512(12) 0.0455(12) -0.0030(10) -0.0042(9) -0.0049(10)
C11 0.0595(14) 0.0447(12) 0.0520(13) -0.0051(11) 0.0036(11) -0.0055(10)
C12 0.0548(13) 0.0477(12) 0.0446(12) 0.0083(10) 0.0063(10) -0.0021(9)
C13 0.0450(12) 0.0576(14) 0.0499(13) 0.0044(10) -0.0023(10) -0.0070(10)
C14 0.0485(12) 0.0460(12) 0.0491(12) -0.0026(10) -0.0014(10) -0.0066(9)

loop_
_atom_type_symbol
_atom_type_description
_atom_type_scat_dispersion_real
_atom_type_scat_dispersion_imag
_atom_type_scat_source
C C 0.0033 0.0016 'International Tables Vol C Tables 4.2.6.8 and 6.1.1.4'
H H 0.0000 0.0000 'International Tables Vol C Tables 4.2.6.8 and 6.1.1.4'
N N 0.0061 0.0033 'International Tables Vol C Tables 4.2.6.8 and 6.1.1.4'
O O 0.0106 0.0060 'International Tables Vol C Tables 4.2.6.8 and 6.1.1.4'
Cl Cl 0.1484 0.1585 'International Tables Vol C Tables 4.2.6.8 and 6.1.1.4'

loop_
_geom_angle_atom_site_label_1
_geom_angle_atom_site_label_2
_geom_angle_atom_site_label_3
_geom_angle
C7 N1 N2 116.23(17)
C8 N2 N1 119.42(17)
C8 N2 H2 121.1(16)
N1 N2 H2 119.4(16)
C2 O1 H1 109.5
C6 C1 C2 118.39(19)
C6 C1 C7 118.83(19)
C2 C1 C7 122.77(19)
O1 C2 C3 118.4(2)
O1 C2 C1 122.06(19)
C3 C2 C1 119.5(2)
C4 C3 C2 121.0(2)
C4 C3 H3 119.5
C2 C3 H3 119.5
C3 C4 C5 119.6(2)
C3 C4 H4 120.2
C5 C4 H4 120.2
C6 C5 C4 120.5(2)
C6 C5 Cl1 119.6(2)
C4 C5 Cl1 119.96(19)
C5 C6 C1 121.0(2)
C5 C6 H6 119.5
C1 C6 H6 119.5
N1 C7 C1 121.45(19)
N1 C7 H7 119.3
C1 C7 H7 119.3
O2 C8 N2 122.17(19)
O2 C8 C9 121.69(18)
N2 C8 C9 116.13(17)
C14 C9 C10 118.74(19)
C14 C9 C8 123.63(18)
C10 C9 C8 117.63(18)
C11 C10 C9 121.0(2)
C11 C10 H10 119.5
C9 C10 H10 119.5
C12 C11 C10 118.8(2)
C12 C11 H11 120.6
C10 C11 H11 120.6
C11 C12 C13 121.6(2)
C11 C12 Cl2 119.07(17)
C13 C12 Cl2 119.34(18)
C12 C13 C14 119.1(2)
C12 C13 H13 120.4
C14 C13 H13 120.4
C13 C14 C9 120.7(2)
C13 C14 H14 119.6
C9 C14 H14 119.6

loop_
_geom_bond_atom_site_label_1
_geom_bond_atom_site_label_2
_geom_bond_distance
Cl1 C5 1.735(3)
Cl2 C12 1.734(2)
N1 C7 1.270(3)
N1 N2 1.382(2)
N2 C8 1.343(3)
N2 H2 0.898(10)
O1 C2 1.352(3)
O1 H1 0.8200
O2 C8 1.222(2)
C1 C6 1.390(3)
C1 C2 1.399(3)
C1 C7 1.443(3)
C2 C3 1.387(3)
C3 C4 1.366(4)
C3 H3 0.9300
C4 C5 1.376(4)
C4 H4 0.9300
C5 C6 1.367(3)
C6 H6 0.9300
C7 H7 0.9300
C8 C9 1.486(3)
C9 C14 1.382(3)
C9 C10 1.390(3)
C10 C11 1.374(3)
C10 H10 0.9300
C11 C12 1.373(3)
C11 H11 0.9300
C12 C13 1.373(3)
C13 C14 1.377(3)
C13 H13 0.9300
C14 H14 0.9300

loop_
_geom_hbond_atom_site_label_D
_geom_hbond_atom_site_label_H
_geom_hbond_atom_site_label_A
_geom_hbond_site_symmetry_A
_geom_hbond_distance_DH
_geom_hbond_distance_HA
_geom_hbond_distance_DA
_geom_hbond_angle_DHA
N2 H2 O2 4_666 0.898(10) 1.965(13) 2.826(2) 160(2)
O1 H1 N1 . 0.82 1.93 2.647(2) 145.3

loop_
_cod_related_entry_id
_cod_related_entry_database
_cod_related_entry_code
1 ChemSpider 24740607
